data_4326060
loop_
_publ_author_name
'Rajendra Shakya'
'Marco M. Allard'
'Mara Johann'
'Mary Jane Heeg'
'Eva Rentschler'
'Jason M. Shearer'
'Bruce R. McGarvey'
'Cl\'audio N. Verani'

_publ_contact_author_address
;    Department of Chemistry
     Wayne State University
    Detroit, Michigan 48202
    USA
;
_publ_contact_author_email cnverani@chem.wayne.edu
_publ_contact_author_name '    Prof. Claudio N. Verani'
_publ_section_title
;
 Modeling the Geometric, Electronic, and Redox Properties of
 Iron(III)-Containing Amphiphiles with Asymmetric [NN'O] Headgroups
;
_journal_name_full 'Inorganic Chemistry'
_journal_page_first 8356
_journal_page_last 8366
_journal_paper_doi 10.1021/ic2009368
_journal_volume 50
_journal_year 2011
_chemical_formula_sum 'C30 H34 Br4 Fe2 N4 O6'
_chemical_formula_weight 977.95
_chemical_name_systematic
; 
 ? 
;
_space_group_IT_number 2
_symmetry_cell_setting triclinic
_symmetry_space_group_name_Hall '-P 1'
_symmetry_space_group_name_H-M 'P -1'
_atom_sites_solution_hydrogens geom
_atom_sites_solution_primary direct
_atom_sites_solution_secondary difmap
_audit_creation_method SHELXL-97
_cell_angle_alpha 86.442(5)
_cell_angle_beta 84.862(5)
_cell_angle_gamma 64.000(5)
_cell_formula_units_Z 1
_cell_length_a 8.1851(12)
_cell_length_b 8.4501(13)
_cell_length_c 13.627(2)
_cell_measurement_reflns_used 2549
_cell_measurement_temperature 100(2)
_cell_measurement_theta_max 24.9
_cell_measurement_theta_min 2.7
_cell_volume 843.4(2)
_computing_cell_refinement 'Bruker APEX2'
_computing_data_collection 'Bruker APEX2'
_computing_data_reduction 'Bruker APEX2'
_computing_molecular_graphics SHELXTL-Plus
_computing_publication_material SHELXL-97
_computing_structure_refinement 'SHELXL-97 (Sheldrick, 1997)'
_computing_structure_solution 'SHELXS-97 (Sheldrick, 1990)'
_diffrn_ambient_temperature 100(2)
_diffrn_measured_fraction_theta_full 0.999
_diffrn_measured_fraction_theta_max 0.972
_diffrn_measurement_method 'Bruker APEX2'
_diffrn_radiation_monochromator graphite
_diffrn_radiation_source 'fine-focus sealed tube'
_diffrn_radiation_type MoK\a
_diffrn_radiation_wavelength 0.71073
_diffrn_reflns_av_R_equivalents 0.0567
_diffrn_reflns_av_sigmaI/netI 0.0878
_diffrn_reflns_limit_h_max 12
_diffrn_reflns_limit_h_min -12
_diffrn_reflns_limit_k_max 12
_diffrn_reflns_limit_k_min -12
_diffrn_reflns_limit_l_max 20
_diffrn_reflns_limit_l_min 0
_diffrn_reflns_number 16396
_diffrn_reflns_theta_full 28.30
_diffrn_reflns_theta_max 32.89
_diffrn_reflns_theta_min 2.90
_exptl_absorpt_coefficient_mu 5.646
_exptl_absorpt_correction_T_max 0.8057
_exptl_absorpt_correction_T_min 0.3981
_exptl_absorpt_correction_type multi-scan
_exptl_absorpt_process_details 'SADABS, Sheldrick, 1997'
_exptl_crystal_colour red
_exptl_crystal_density_diffrn 1.925
_exptl_crystal_description rod
_exptl_crystal_F_000 482
_exptl_crystal_size_max 0.20
_exptl_crystal_size_mid 0.04
_exptl_crystal_size_min 0.04
_refine_diff_density_max 1.809
_refine_diff_density_min -1.664
_refine_diff_density_rms 0.213
_refine_ls_extinction_method none
_refine_ls_goodness_of_fit_ref 0.956
_refine_ls_hydrogen_treatment constr
_refine_ls_matrix_type full
_refine_ls_number_parameters 210
_refine_ls_number_reflns 6137
_refine_ls_number_restraints 6
_refine_ls_restrained_S_all 0.958
_refine_ls_R_factor_all 0.0992
_refine_ls_R_factor_gt 0.0554
_refine_ls_shift/su_max 0.001
_refine_ls_shift/su_mean 0.000
_refine_ls_structure_factor_coef Fsqd
_refine_ls_weighting_details 'calc w=1/[\s^2^(Fo^2^)+(0.0899P)^2^+0.0000P] where P=(Fo^2^+2Fc^2^)/3'
_refine_ls_weighting_scheme calc
_refine_ls_wR_factor_gt 0.1358
_refine_ls_wR_factor_ref 0.1545
_reflns_number_gt 3947
_reflns_number_total 6137
_reflns_threshold_expression >2sigma(I)
_cod_data_source_file ic2009368_si_002_3.cif
_cod_data_source_block kash
_cod_database_code 4326060

loop_
_symmetry_equiv_pos_as_xyz
'x, y, z'
'-x, -y, -z'

loop_
_atom_site_label
_atom_site_type_symbol
_atom_site_fract_x
_atom_site_fract_y
_atom_site_fract_z
_atom_site_U_iso_or_equiv
_atom_site_adp_type
_atom_site_occupancy
_atom_site_symmetry_multiplicity
_atom_site_calc_flag
_atom_site_refinement_flags
Br1 Br 0.52086(5) 0.30699(5) 0.32600(3) 0.02226(11) Uani 1 1 d .
Br2 Br 0.22302(6) 1.00627(6) 0.45730(3) 0.02565(12) Uani 1 1 d .
Fe1 Fe 0.08427(7) 0.47673(7) 0.09910(4) 0.01509(13) Uani 1 1 d .
O1 O 0.2936(3) 0.4895(4) 0.15097(19) 0.0175(5) Uani 1 1 d .
C1 C 0.2754(5) 0.6050(5) 0.2174(3) 0.0182(7) Uani 1 1 d .
C2 C 0.3660(5) 0.5503(5) 0.3056(3) 0.0180(7) Uani 1 1 d .
C3 C 0.3481(5) 0.6668(5) 0.3773(3) 0.0197(8) Uani 1 1 d .
H3 H 0.4095 0.6256 0.4362 0.024 Uiso 1 1 calc R
C4 C 0.2389(5) 0.8446(5) 0.3616(3) 0.0180(7) Uani 1 1 d U
C5 C 0.1484(5) 0.9055(5) 0.2763(3) 0.0198(8) Uani 1 1 d .
H5 H 0.0742 1.0279 0.2663 0.024 Uiso 1 1 calc R
C6 C 0.1665(5) 0.7865(5) 0.2049(3) 0.0189(7) Uani 1 1 d .
C7 C 0.0761(6) 0.8517(5) 0.1091(3) 0.0208(8) Uani 1 1 d .
H7A H 0.0071 0.9816 0.1099 0.025 Uiso 1 1 calc R
H7B H 0.1709 0.8217 0.0539 0.025 Uiso 1 1 calc R
N1 N -0.0486(4) 0.7738(4) 0.0929(2) 0.0185(6) Uani 1 1 d .
H1 H -0.0868 0.8080 0.0296 0.022 Uiso 1 1 calc R
C8 C -0.2137(5) 0.8385(5) 0.1608(3) 0.0201(8) Uani 1 1 d .
H8A H -0.3174 0.8422 0.1269 0.024 Uiso 1 1 calc R
H8B H -0.2438 0.9597 0.1801 0.024 Uiso 1 1 calc R
C9 C -0.1853(5) 0.7202(5) 0.2520(3) 0.0196(8) Uani 1 1 d .
C10 C -0.2827(5) 0.7792(6) 0.3416(3) 0.0236(8) Uani 1 1 d .
H10 H -0.3681 0.8990 0.3484 0.028 Uiso 1 1 calc R
C11 C -0.2545(6) 0.6628(6) 0.4201(3) 0.0250(9) Uani 1 1 d .
H11 H -0.3204 0.7011 0.4818 0.030 Uiso 1 1 calc R
C12 C -0.1275(6) 0.4866(6) 0.4084(3) 0.0237(8) Uani 1 1 d .
H12 H -0.1048 0.4039 0.4619 0.028 Uiso 1 1 calc R
C13 C -0.0360(5) 0.4360(5) 0.3170(3) 0.0199(8) Uani 1 1 d .
H13 H 0.0496 0.3167 0.3082 0.024 Uiso 1 1 calc R
N2 N -0.0647(4) 0.5509(4) 0.2404(2) 0.0174(6) Uani 1 1 d .
O3 O 0.1565(3) 0.2303(4) 0.1144(2) 0.0180(5) Uani 1 1 d .
C14 C 0.3404(5) 0.1112(5) 0.1207(3) 0.0222(8) Uani 1 1 d .
H14A H 0.4176 0.1599 0.0844 0.027 Uiso 1 1 calc R
H14B H 0.3630 -0.0007 0.0921 0.027 Uiso 1 1 calc R
H14C H 0.3691 0.0912 0.1900 0.027 Uiso 1 1 calc R
O4 O -0.1523(3) 0.5158(4) 0.04287(18) 0.0176(5) Uani 1 1 d .
C15 C -0.2794(6) 0.4587(6) 0.0898(3) 0.0243(8) Uani 1 1 d .
H15A H -0.3611 0.4582 0.0416 0.029 Uiso 1 1 calc R
H15B H -0.3509 0.5389 0.1428 0.029 Uiso 1 1 calc R
H15C H -0.2141 0.3394 0.1175 0.029 Uiso 1 1 calc R

loop_
_atom_site_aniso_label
_atom_site_aniso_U_11
_atom_site_aniso_U_22
_atom_site_aniso_U_33
_atom_site_aniso_U_23
_atom_site_aniso_U_13
_atom_site_aniso_U_12
Br1 0.0275(2) 0.0226(2) 0.01471(19) -0.00269(15) -0.00448(14) -0.00830(16)
Br2 0.0349(2) 0.0269(2) 0.0161(2) -0.00907(16) -0.00644(16) -0.01242(18)
Fe1 0.0179(2) 0.0201(3) 0.0078(2) -0.00525(19) -0.00109(18) -0.0080(2)
O1 0.0189(12) 0.0233(14) 0.0112(12) -0.0067(10) -0.0006(9) -0.0091(11)
C1 0.0196(17) 0.025(2) 0.0115(16) -0.0028(14) -0.0030(13) -0.0103(15)
C2 0.0189(16) 0.0209(19) 0.0156(17) -0.0006(14) -0.0047(13) -0.0094(15)
C3 0.0221(17) 0.030(2) 0.0110(17) -0.0023(15) -0.0035(13) -0.0140(16)
C4 0.0199(10) 0.0193(11) 0.0156(11) -0.0036(8) -0.0034(8) -0.0085(8)
C5 0.0247(18) 0.0213(19) 0.0152(18) -0.0060(15) -0.0026(14) -0.0106(16)
C6 0.0247(18) 0.025(2) 0.0116(17) -0.0003(14) -0.0039(14) -0.0146(16)
C7 0.0294(19) 0.024(2) 0.0147(18) -0.0020(15) -0.0058(15) -0.0159(17)
N1 0.0218(15) 0.0252(17) 0.0098(14) -0.0061(12) -0.0037(11) -0.0101(14)
C8 0.0206(17) 0.023(2) 0.0185(18) -0.0083(15) -0.0016(14) -0.0101(16)
C9 0.0192(17) 0.026(2) 0.0149(17) -0.0077(15) 0.0003(13) -0.0108(16)
C10 0.0241(19) 0.028(2) 0.019(2) -0.0117(16) 0.0029(15) -0.0117(17)
C11 0.034(2) 0.036(2) 0.0118(17) -0.0120(16) 0.0049(15) -0.0203(19)
C12 0.032(2) 0.036(2) 0.0118(17) -0.0068(16) 0.0000(15) -0.0215(19)
C13 0.0238(18) 0.023(2) 0.0141(17) -0.0046(15) -0.0038(14) -0.0108(16)
N2 0.0200(14) 0.0208(16) 0.0116(14) -0.0064(12) 0.0004(11) -0.0085(13)
O3 0.0164(12) 0.0190(13) 0.0186(13) -0.0013(11) -0.0036(10) -0.0071(11)
C14 0.0220(18) 0.023(2) 0.021(2) -0.0059(16) 0.0009(15) -0.0089(16)
O4 0.0198(12) 0.0283(15) 0.0077(11) -0.0068(10) 0.0021(9) -0.0132(11)
C15 0.028(2) 0.036(2) 0.0161(18) -0.0030(17) -0.0014(15) -0.0193(19)

loop_
_atom_type_symbol
_atom_type_description
_atom_type_scat_dispersion_real
_atom_type_scat_dispersion_imag
_atom_type_scat_source
C C 0.0033 0.0016 'International Tables Vol C Tables 4.2.6.8 and 6.1.1.4'
H H 0.0000 0.0000 'International Tables Vol C Tables 4.2.6.8 and 6.1.1.4'
N N 0.0061 0.0033 'International Tables Vol C Tables 4.2.6.8 and 6.1.1.4'
O O 0.0106 0.0060 'International Tables Vol C Tables 4.2.6.8 and 6.1.1.4'
Fe Fe 0.3463 0.8444 'International Tables Vol C Tables 4.2.6.8 and 6.1.1.4'
Br Br -0.2901 2.4595 'International Tables Vol C Tables 4.2.6.8 and 6.1.1.4'

loop_
_geom_angle_atom_site_label_1
_geom_angle_atom_site_label_2
_geom_angle_atom_site_label_3
_geom_angle
_geom_angle_site_symmetry_1
_geom_angle_site_symmetry_3
O3 Fe1 O1 99.58(11) . .
O3 Fe1 O4 98.27(12) . 2_565
O1 Fe1 O4 99.01(11) . 2_565
O3 Fe1 O4 91.67(11) . .
O1 Fe1 O4 168.73(11) . .
O4 Fe1 O4 79.83(11) 2_565 .
O3 Fe1 N2 97.15(12) . .
O1 Fe1 N2 89.85(12) . .
O4 Fe1 N2 160.65(12) 2_565 .
O4 Fe1 N2 88.11(11) . .
O3 Fe1 N1 170.05(12) . .
O1 Fe1 N1 87.28(11) . .
O4 Fe1 N1 87.67(12) 2_565 .
O4 Fe1 N1 81.48(11) . .
N2 Fe1 N1 75.52(12) . .
C1 O1 Fe1 122.5(2) . .
O1 C1 C6 122.6(3) . .
O1 C1 C2 121.0(4) . .
C6 C1 C2 116.4(3) . .
C3 C2 C1 122.6(4) . .
C3 C2 Br1 118.6(3) . .
C1 C2 Br1 118.8(3) . .
C4 C3 C2 118.8(3) . .
C3 C4 C5 121.0(4) . .
C3 C4 Br2 118.9(3) . .
C5 C4 Br2 120.1(3) . .
C4 C5 C6 119.7(4) . .
C5 C6 C1 121.5(3) . .
C5 C6 C7 120.3(4) . .
C1 C6 C7 118.1(3) . .
N1 C7 C6 111.8(3) . .
C7 N1 C8 113.3(3) . .
C7 N1 Fe1 113.7(2) . .
C8 N1 Fe1 108.9(2) . .
N1 C8 C9 110.7(3) . .
N2 C9 C10 121.3(4) . .
N2 C9 C8 116.0(3) . .
C10 C9 C8 122.6(4) . .
C11 C10 C9 119.4(4) . .
C10 C11 C12 119.3(4) . .
C13 C12 C11 118.4(4) . .
N2 C13 C12 121.8(4) . .
C13 N2 C9 119.7(3) . .
C13 N2 Fe1 122.3(3) . .
C9 N2 Fe1 117.9(3) . .
C14 O3 Fe1 121.1(2) . .
C15 O4 Fe1 128.1(2) . 2_565
C15 O4 Fe1 124.3(2) . .
Fe1 O4 Fe1 100.17(11) 2_565 .

loop_
_geom_bond_atom_site_label_1
_geom_bond_atom_site_label_2
_geom_bond_distance
_geom_bond_site_symmetry_2
Br1 C2 1.902(4) .
Br2 C4 1.902(4) .
Fe1 O3 1.902(3) .
Fe1 O1 1.958(3) .
Fe1 O4 1.970(3) 2_565
Fe1 O4 2.030(3) .
Fe1 N2 2.156(3) .
Fe1 N1 2.255(3) .
O1 C1 1.324(4) .
C1 C6 1.404(6) .
C1 C2 1.413(5) .
C2 C3 1.383(5) .
C3 C4 1.386(5) .
C4 C5 1.383(5) .
C5 C6 1.394(5) .
C6 C7 1.511(5) .
C7 N1 1.474(5) .
N1 C8 1.473(5) .
C8 C9 1.514(6) .
C9 N2 1.344(5) .
C9 C10 1.388(5) .
C10 C11 1.371(6) .
C11 C12 1.402(6) .
C12 C13 1.382(5) .
C13 N2 1.344(5) .
O3 C14 1.404(5) .
O4 C15 1.416(5) .
O4 Fe1 1.970(3) 2_565
